data_4515588
loop_
_publ_author_name
'Boudjelel, Maxime'
'Sosa Carrizo, E. Daiann'
'Mallet&#x2212;Ladeira, Sonia'
'Massou, St\'ephane'
'Miqueu, Karinne'
'Bouhadir, Ghenwa'
'Bourissou, Didier'

_publ_section_title
;
 Catalytic Dehydrogenation of (Di)Amine-Boranes with a Geometrically
 Constrained Phosphine-Borane Lewis Pair
;
_journal_issue 5
_journal_name_full 'ACS Catalysis'
_journal_page_first 4459
_journal_paper_doi 10.1021/acscatal.8b00152
_journal_volume 8
_journal_year 2018
_chemical_formula_moiety 'C28 H24 B F12 P'
_chemical_formula_sum 'C28 H24 B F12 P'
_chemical_formula_weight 630.25
_space_group_crystal_system triclinic
_space_group_IT_number 2
_space_group_name_Hall '-P 1'
_space_group_name_H-M_alt 'P -1'
_atom_sites_solution_hydrogens geom
_audit_creation_method SHELXL-2014
_cell_angle_alpha 101.690(3)
_cell_angle_beta 106.173(2)
_cell_angle_gamma 109.985(2)
_cell_formula_units_Z 4
_cell_length_a 13.4140(8)
_cell_length_b 13.7860(8)
_cell_length_c 18.1493(10)
_cell_measurement_reflns_used 9872
_cell_measurement_temperature 102(2)
_cell_measurement_theta_max 28.22
_cell_measurement_theta_min 3.17
_cell_volume 2859.7(3)
_computing_cell_refinement 'APEX2 and SAINT'
_computing_data_collection APEX2
_computing_data_reduction SAINT
_computing_molecular_graphics 'Ortep-3 for Windows (Farrugia, 1997)'
_computing_publication_material 'WinGX publication routines (Farrugia, 1999)'
_computing_structure_refinement 'SHELXL-2014 (Sheldrick, 2014)'
_computing_structure_solution 'SHELXT (Sheldrick 2015)'
_diffrn_ambient_temperature 102(2)
_diffrn_measured_fraction_theta_full 0.970
_diffrn_measured_fraction_theta_max 0.961
_diffrn_measurement_device_type 'Bruker Kappa APEX II Quazar'
_diffrn_measurement_method 'phi and omega scans'
_diffrn_radiation_monochromator 'multilayer optics'
_diffrn_radiation_source 'microfocus sealed tube'
_diffrn_radiation_type MoK\a
_diffrn_radiation_wavelength 0.71073
_diffrn_reflns_av_R_equivalents 0.0437
_diffrn_reflns_av_unetI/netI 0.0497
_diffrn_reflns_Laue_measured_fraction_full 0.970
_diffrn_reflns_Laue_measured_fraction_max 0.961
_diffrn_reflns_limit_h_max 17
_diffrn_reflns_limit_h_min -17
_diffrn_reflns_limit_k_max 17
_diffrn_reflns_limit_k_min -18
_diffrn_reflns_limit_l_max 24
_diffrn_reflns_limit_l_min -23
_diffrn_reflns_number 47076
_diffrn_reflns_point_group_measured_fraction_full 0.970
_diffrn_reflns_point_group_measured_fraction_max 0.961
_diffrn_reflns_theta_full 25.242
_diffrn_reflns_theta_max 28.281
_diffrn_reflns_theta_min 4.095
_diffrn_standards_decay_% 0
_diffrn_standards_interval_count 0
_diffrn_standards_interval_time 0
_diffrn_standards_number 0
_exptl_absorpt_coefficient_mu 0.192
_exptl_absorpt_correction_T_max 0.7457
_exptl_absorpt_correction_T_min 0.6725
_exptl_absorpt_correction_type multi-scan
_exptl_absorpt_process_details 'SADABS (Bruker-AXS)'
_exptl_crystal_colour colourless
_exptl_crystal_density_diffrn 1.464
_exptl_crystal_description plate
_exptl_crystal_F_000 1280
_exptl_crystal_size_max 0.200
_exptl_crystal_size_mid 0.200
_exptl_crystal_size_min 0.040
_refine_diff_density_max 0.878
_refine_diff_density_min -0.507
_refine_diff_density_rms 0.059
_refine_ls_extinction_method none
_refine_ls_goodness_of_fit_ref 1.041
_refine_ls_hydrogen_treatment constr
_refine_ls_matrix_type full
_refine_ls_number_parameters 794
_refine_ls_number_reflns 13643
_refine_ls_number_restraints 99
_refine_ls_restrained_S_all 1.077
_refine_ls_R_factor_all 0.0679
_refine_ls_R_factor_gt 0.0474
_refine_ls_shift/su_max 0.021
_refine_ls_shift/su_mean 0.000
_refine_ls_structure_factor_coef Fsqd
_refine_ls_weighting_details 'w=1/[\s^2^(Fo^2^)+(0.0477P)^2^+1.6294P] where P=(Fo^2^+2Fc^2^)/3'
_refine_ls_weighting_scheme calc
_refine_ls_wR_factor_gt 0.1106
_refine_ls_wR_factor_ref 0.1210
_reflns_Friedel_coverage 0.000
_reflns_number_gt 10160
_reflns_number_total 13643
_reflns_threshold_expression 'I > 2\s(I)'
_cod_data_source_file cs8b00152_si_002.cif
_cod_data_source_block 2
_cod_database_code 4515588
_shelx_space_group_comment
;
The symmetry employed for this shelxl refinement is uniquely defined
by the following loop, which should always be used as a source of
symmetry information in preference to the above space-group names.
They are only intended as comments.
;
_shelx_estimated_absorpt_t_min 0.963
_shelx_estimated_absorpt_t_max 0.992
_shelxl_version_number 2014-3

loop_
_space_group_symop_operation_xyz
'x, y, z'
'-x, -y, -z'

loop_
_atom_site_label
_atom_site_type_symbol
_atom_site_fract_x
_atom_site_fract_y
_atom_site_fract_z
_atom_site_U_iso_or_equiv
_atom_site_adp_type
_atom_site_occupancy
_atom_site_site_symmetry_order
_atom_site_calc_flag
_atom_site_refinement_flags_posn
_atom_site_refinement_flags_adp
_atom_site_refinement_flags_occupancy
_atom_site_disorder_assembly
_atom_site_disorder_group
C1 C 0.37241(15) 0.52572(15) 0.81650(12) 0.0188(4) Uani 1 1 d . . . . .
C2 C 0.35892(14) 0.59921(15) 0.87472(11) 0.0168(4) Uani 1 1 d . . . . .
C3 C 0.35420(15) 0.57477(17) 0.94481(12) 0.0231(4) Uani 1 1 d . . . . .
H3 H 0.3456 0.6226 0.9858 0.028 Uiso 1 1 calc R U . . .
C4 C 0.36217(16) 0.47988(17) 0.95433(13) 0.0260(4) Uani 1 1 d . . . . .
H4 H 0.3592 0.4636 1.0023 0.031 Uiso 1 1 calc R U . . .
C5 C 0.37450(16) 0.40785(17) 0.89487(14) 0.0276(5) Uani 1 1 d . . . . .
H5 H 0.3790 0.3432 0.9027 0.033 Uiso 1 1 calc R U . . .
C6 C 0.38014(16) 0.42999(16) 0.82466(13) 0.0243(4) Uani 1 1 d . . . . .
H6 H 0.3889 0.3820 0.7839 0.029 Uiso 1 1 calc R U . . .
C7 C 0.25291(16) 0.51462(16) 0.64741(12) 0.0211(4) Uani 1 1 d . . . . .
H7 H 0.2409 0.5643 0.6161 0.025 Uiso 1 1 calc R U . . .
C8 C 0.14252(16) 0.45839(17) 0.66130(13) 0.0266(4) Uani 1 1 d . . . . .
H8A H 0.0780 0.4195 0.6088 0.040 Uiso 1 1 calc R U . . .
H8B H 0.1281 0.5135 0.6946 0.040 Uiso 1 1 calc R U . . .
H8C H 0.1510 0.4062 0.6893 0.040 Uiso 1 1 calc R U . . .
C9 C 0.27664(19) 0.42847(17) 0.59641(13) 0.0279(5) Uani 1 1 d . . . . .
H9A H 0.2931 0.3815 0.6274 0.042 Uiso 1 1 calc R U . . .
H9B H 0.3427 0.4649 0.5831 0.042 Uiso 1 1 calc R U . . .
H9C H 0.2093 0.3839 0.5461 0.042 Uiso 1 1 calc R U . . .
C10 C 0.50680(16) 0.63325(16) 0.72499(13) 0.0225(4) Uani 1 1 d . . . . .
H10 H 0.5072 0.5637 0.6958 0.027 Uiso 1 1 calc R U . . .
C11 C 0.50980(19) 0.7033(2) 0.66992(15) 0.0346(5) Uani 1 1 d . . . . .
H11A H 0.5119 0.7731 0.6979 0.052 Uiso 1 1 calc R U . . .
H11B H 0.4412 0.6650 0.6198 0.052 Uiso 1 1 calc R U . . .
H11C H 0.5782 0.7169 0.6566 0.052 Uiso 1 1 calc R U . . .
C12 C 0.61249(16) 0.68988(18) 0.80395(14) 0.0287(5) Uani 1 1 d . . . . .
H12A H 0.6811 0.6977 0.7919 0.043 Uiso 1 1 calc R U . . .
H12B H 0.6052 0.6460 0.8400 0.043 Uiso 1 1 calc R U . . .
H12C H 0.6191 0.7623 0.8307 0.043 Uiso 1 1 calc R U . . .
C13 C 0.46459(14) 0.81562(14) 0.88808(11) 0.0150(4) Uani 1 1 d . . . . .
C14 C 0.47271(15) 0.90897(15) 0.86611(11) 0.0168(4) Uani 1 1 d . . . . .
H14 H 0.4136 0.9030 0.8196 0.020 Uiso 1 1 calc R U . . .
C15 C 0.56497(15) 1.01019(15) 0.91057(11) 0.0171(4) Uani 1 1 d . . . . .
C16 C 0.65138(15) 1.02261(15) 0.97973(11) 0.0171(4) Uani 1 1 d . . . . .
H16 H 0.7138 1.0919 1.0106 0.020 Uiso 1 1 calc R U . . .
C17 C 0.64456(15) 0.93130(15) 1.00285(11) 0.0172(4) Uani 1 1 d . . . . .
C18 C 0.55341(15) 0.83030(15) 0.95808(11) 0.0166(4) Uani 1 1 d . . . . .
H18 H 0.5511 0.7692 0.9753 0.020 Uiso 1 1 calc R U . . .
C19 C 0.57178(17) 1.10601(16) 0.88222(12) 0.0220(4) Uani 1 1 d . . . . .
C20 C 0.73950(16) 0.94523(16) 1.07687(13) 0.0247(4) Uani 1 1 d . . . . .
C21 C 0.23789(14) 0.70913(14) 0.80739(11) 0.0149(3) Uani 1 1 d . . . . .
C22 C 0.20155(15) 0.73698(14) 0.73807(11) 0.0154(4) Uani 1 1 d . . . . .
H22 H 0.2472 0.7471 0.7062 0.018 Uiso 1 1 calc R U . . .
C23 C 0.10043(15) 0.75042(15) 0.71427(11) 0.0170(4) Uani 1 1 d . . . . .
C24 C 0.03256(15) 0.73756(15) 0.75992(12) 0.0193(4) Uani 1 1 d . . . . .
H24 H -0.0363 0.7471 0.7441 0.023 Uiso 1 1 calc R U . . .
C25 C 0.06720(15) 0.71049(15) 0.82901(11) 0.0184(4) Uani 1 1 d . . . . .
C26 C 0.16753(15) 0.69538(15) 0.85229(11) 0.0166(4) Uani 1 1 d . . . . .
H26 H 0.1885 0.6754 0.8995 0.020 Uiso 1 1 calc R U . . .
C27 C 0.06842(16) 0.78134(17) 0.63970(12) 0.0229(4) Uani 1 1 d . . . . .
C28 C 0.00039(16) 0.70114(17) 0.88289(13) 0.0252(4) Uani 1 1 d . . . . .
C29 C -0.00574(15) 0.84882(15) 0.28695(11) 0.0184(4) Uani 1 1 d . . . . .
C30 C 0.07403(15) 0.84515(15) 0.35421(11) 0.0163(4) Uani 1 1 d . . . . .
C31 C 0.04900(16) 0.84700(16) 0.42416(12) 0.0208(4) Uani 1 1 d . . . . .
H31 H 0.1008 0.8446 0.4709 0.025 Uiso 1 1 calc R U . . .
C32 C -0.05265(16) 0.85234(17) 0.42453(12) 0.0238(4) Uani 1 1 d . . . . .
H32 H -0.0696 0.8535 0.4721 0.029 Uiso 1 1 calc R U . . .
C33 C -0.13015(17) 0.85597(18) 0.35674(13) 0.0268(5) Uani 1 1 d . . . . .
H33 H -0.1988 0.8598 0.3588 0.032 Uiso 1 1 calc R U . . .
C34 C -0.10792(16) 0.85401(17) 0.28620(13) 0.0243(4) Uani 1 1 d . . . . .
H34 H -0.1601 0.8561 0.2395 0.029 Uiso 1 1 calc R U . . .
C35 C 0.09914(16) 0.96988(16) 0.18759(12) 0.0215(4) Uani 1 1 d . . . . .
H35 H 0.0253 0.9582 0.1461 0.026 Uiso 1 1 calc R U . . .
C36 C 0.18593(19) 0.97980(19) 0.14669(14) 0.0311(5) Uani 1 1 d . . . . .
H36A H 0.1957 1.0410 0.1255 0.047 Uiso 1 1 calc R U . . .
H36B H 0.1581 0.9119 0.1018 0.047 Uiso 1 1 calc R U . . .
H36C H 0.2597 0.9928 0.1865 0.047 Uiso 1 1 calc R U . . .
C37 C 0.1390(2) 1.07517(18) 0.25728(14) 0.0328(5) Uani 1 1 d . . . . .
H37A H 0.2138 1.0909 0.2972 0.049 Uiso 1 1 calc R U . . .
H37B H 0.0832 1.0662 0.2835 0.049 Uiso 1 1 calc R U . . .
H37C H 0.1457 1.1359 0.2358 0.049 Uiso 1 1 calc R U . . .
C38 C -0.00321(16) 0.72769(16) 0.12969(12) 0.0213(4) Uani 1 1 d . . . . .
H38 H 0.0542 0.7199 0.1065 0.026 Uiso 1 1 calc R U . . .
C39 C -0.09701(16) 0.73667(18) 0.06407(12) 0.0264(4) Uani 1 1 d . . . . .
H39A H -0.1351 0.6696 0.0169 0.040 Uiso 1 1 calc R U . . .
H39B H -0.0626 0.7994 0.0475 0.040 Uiso 1 1 calc R U . . .
H39C H -0.1533 0.7468 0.0858 0.040 Uiso 1 1 calc R U . . .
C40 C -0.05417(17) 0.62478(17) 0.15117(14) 0.0294(5) Uani 1 1 d . . . . .
H40A H -0.1129 0.6290 0.1722 0.044 Uiso 1 1 calc R U . . .
H40B H 0.0065 0.6192 0.1927 0.044 Uiso 1 1 calc R U . . .
H40C H -0.0887 0.5602 0.1024 0.044 Uiso 1 1 calc R U . . .
C41 C 0.20455(14) 0.73974(15) 0.31085(11) 0.0168(4) Uani 1 1 d . . . . .
C42 C 0.24238(15) 0.70952(15) 0.24892(12) 0.0189(4) Uani 1 1 d . . . . .
H42 H 0.2518 0.7526 0.2145 0.023 Uiso 1 1 calc R U . . .
C43 C 0.26656(16) 0.61854(16) 0.23636(13) 0.0233(4) Uani 1 1 d . . . . .
C44 C 0.25538(16) 0.55481(16) 0.28628(13) 0.0250(4) Uani 1 1 d . . . . .
H44 H 0.2729 0.4932 0.2785 0.030 Uiso 1 1 calc R U . . .
C45 C 0.21801(16) 0.58332(16) 0.34785(12) 0.0223(4) Uani 1 1 d . . . . .
C46 C 0.19198(15) 0.67327(15) 0.35940(11) 0.0192(4) Uani 1 1 d . . . . .
H46 H 0.1650 0.6899 0.4014 0.023 Uiso 1 1 calc R U . . .
C47 C 0.3049(2) 0.59151(18) 0.16788(17) 0.0351(6) Uani 1 1 d . . . . .
C48 C 0.20990(19) 0.52047(17) 0.40562(14) 0.0306(5) Uani 1 1 d . . . . .
C49 C 0.29942(15) 0.95723(15) 0.37697(11) 0.0159(4) Uani 1 1 d . . . . .
C50 C 0.40235(15) 0.96832(15) 0.36733(11) 0.0161(4) Uani 1 1 d . . . . .
H50 H 0.4031 0.9100 0.3295 0.019 Uiso 1 1 calc R U . . .
C51 C 0.50345(15) 1.06222(15) 0.41150(11) 0.0174(4) Uani 1 1 d . . . . .
C52 C 0.50670(16) 1.14859(16) 0.46810(12) 0.0210(4) Uani 1 1 d . . . . .
H52 H 0.5759 1.2126 0.4986 0.025 Uiso 1 1 calc R U . . .
C54 C 0.30465(15) 1.04550(15) 0.43442(12) 0.0199(4) Uani 1 1 d . . . . .
H54 H 0.2369 1.0414 0.4432 0.024 Uiso 1 1 calc R U . . .
C55 C 0.60947(15) 1.07282(17) 0.39491(12) 0.0212(4) Uani 1 1 d . . . . .
C53 C 0.40561(17) 1.13867(16) 0.47887(13) 0.0240(4) Uani 1 1 d D U . . .
C56 C 0.4070(2) 1.23178(19) 0.53849(17) 0.0429(6) Uani 1 1 d D U . . .
F22 F 0.31198(19) 1.20979(17) 0.55087(18) 0.0611(8) Uani 0.785(3) 1 d D U P A 1
F23 F 0.4471(3) 1.3234(2) 0.5275(2) 0.0699(10) Uani 0.785(3) 1 d D U P A 1
F24 F 0.4845(2) 1.2516(2) 0.61749(14) 0.0778(9) Uani 0.785(3) 1 d D U P A 1
F22' F 0.3804(11) 1.2237(7) 0.5927(6) 0.069(2) Uani 0.215(3) 1 d D U P A 2
F23' F 0.4883(10) 1.3238(9) 0.5632(8) 0.074(3) Uani 0.215(3) 1 d D U P A 2
F24' F 0.3212(7) 1.2660(7) 0.4865(5) 0.062(2) Uani 0.215(3) 1 d D U P A 2
B1 B 0.35712(17) 0.69801(17) 0.83814(13) 0.0150(4) Uani 1 1 d . . . . .
B2 B 0.18143(17) 0.84793(17) 0.32762(13) 0.0166(4) Uani 1 1 d . . . . .
F1 F 0.47759(13) 1.12208(12) 0.86826(10) 0.0481(4) Uani 1 1 d . . . . .
F2 F 0.58808(13) 1.09401(11) 0.81235(9) 0.0409(3) Uani 1 1 d . . . . .
F3 F 0.65775(16) 1.19896(11) 0.93424(10) 0.0714(6) Uani 1 1 d . . . . .
F4 F 0.83960(10) 0.97402(14) 1.06687(10) 0.0511(4) Uani 1 1 d . . . . .
F5 F 0.75679(12) 1.02348(11) 1.14251(8) 0.0443(4) Uani 1 1 d . . . . .
F6 F 0.72146(10) 0.85461(9) 1.09706(7) 0.0309(3) Uani 1 1 d . . . . .
F7 F 0.07291(12) 0.71665(11) 0.57584(7) 0.0364(3) Uani 1 1 d . . . . .
F8 F -0.03788(10) 0.77571(12) 0.61607(8) 0.0376(3) Uani 1 1 d . . . . .
F9 F 0.13898(11) 0.88292(11) 0.64964(9) 0.0393(3) Uani 1 1 d . . . . .
F10 F -0.09818(11) 0.70834(13) 0.85236(9) 0.0449(4) Uani 1 1 d . . . . .
F11 F 0.05968(12) 0.77833(14) 0.95549(9) 0.0587(5) Uani 1 1 d . . . . .
F12 F -0.02691(13) 0.60628(12) 0.89737(10) 0.0480(4) Uani 1 1 d . . . . .
F13 F 0.23278(14) 0.58374(13) 0.09637(9) 0.0502(4) Uani 1 1 d . . . . .
F14 F 0.40638(12) 0.66976(12) 0.17964(10) 0.0459(4) Uani 1 1 d . . . . .
F15 F 0.31472(18) 0.49754(13) 0.15640(12) 0.0692(6) Uani 1 1 d . . . . .
F16 F 0.22940(13) 0.43181(11) 0.38562(9) 0.0460(4) Uani 1 1 d . . . . .
F17 F 0.28579(14) 0.58213(12) 0.48110(9) 0.0563(5) Uani 1 1 d . . . . .
F18 F 0.10743(12) 0.48596(12) 0.41130(9) 0.0432(4) Uani 1 1 d . . . . .
F19 F 0.70456(10) 1.14474(13) 0.45716(9) 0.0511(4) Uani 1 1 d . . . . .
F20 F 0.61069(11) 1.10593(13) 0.33096(9) 0.0412(4) Uani 1 1 d . . . . .
F21 F 0.61991(11) 0.97912(11) 0.37822(9) 0.0407(3) Uani 1 1 d . . . . .
P1 P 0.37394(4) 0.59805(4) 0.74493(3) 0.01607(11) Uani 1 1 d . . . . .
P2 P 0.07287(4) 0.85006(4) 0.22169(3) 0.01596(11) Uani 1 1 d . . . . .

loop_
_atom_site_aniso_label
_atom_site_aniso_U_11
_atom_site_aniso_U_22
_atom_site_aniso_U_33
_atom_site_aniso_U_23
_atom_site_aniso_U_13
_atom_site_aniso_U_12
C1 0.0148(8) 0.0157(9) 0.0221(10) 0.0072(8) 0.0044(7) 0.0035(7)
C2 0.0115(8) 0.0139(9) 0.0189(9) 0.0055(8) 0.0023(7) 0.0010(7)
C3 0.0164(9) 0.0233(10) 0.0212(10) 0.0082(9) 0.0030(8) 0.0016(8)
C4 0.0168(9) 0.0270(11) 0.0261(11) 0.0167(9) 0.0016(8) 0.0008(8)
C5 0.0197(9) 0.0182(10) 0.0386(13) 0.0151(10) 0.0029(9) 0.0041(8)
C6 0.0197(9) 0.0166(10) 0.0325(12) 0.0083(9) 0.0058(8) 0.0061(8)
C7 0.0239(9) 0.0172(10) 0.0193(10) 0.0037(8) 0.0068(8) 0.0080(8)
C8 0.0194(9) 0.0211(10) 0.0275(11) -0.0010(9) 0.0050(8) 0.0035(8)
C9 0.0353(11) 0.0216(11) 0.0245(11) 0.0024(9) 0.0134(9) 0.0109(9)
C10 0.0211(9) 0.0204(10) 0.0290(11) 0.0076(9) 0.0134(8) 0.0094(8)
C11 0.0295(11) 0.0401(14) 0.0337(13) 0.0175(11) 0.0158(10) 0.0081(10)
C12 0.0184(9) 0.0321(12) 0.0388(13) 0.0143(10) 0.0116(9) 0.0122(9)
C13 0.0155(8) 0.0142(9) 0.0145(9) 0.0033(7) 0.0061(7) 0.0061(7)
C14 0.0168(8) 0.0171(9) 0.0147(9) 0.0051(8) 0.0039(7) 0.0067(7)
C15 0.0204(9) 0.0144(9) 0.0165(9) 0.0055(8) 0.0081(7) 0.0064(7)
C16 0.0167(8) 0.0135(9) 0.0169(9) 0.0025(7) 0.0059(7) 0.0035(7)
C17 0.0161(8) 0.0167(9) 0.0169(9) 0.0044(8) 0.0053(7) 0.0062(7)
C18 0.0162(8) 0.0147(9) 0.0185(9) 0.0075(8) 0.0062(7) 0.0053(7)
C19 0.0260(10) 0.0163(10) 0.0185(10) 0.0053(8) 0.0055(8) 0.0058(8)
C20 0.0203(9) 0.0186(10) 0.0270(11) 0.0081(9) 0.0017(8) 0.0044(8)
C21 0.0158(8) 0.0103(8) 0.0136(9) 0.0004(7) 0.0042(7) 0.0028(7)
C22 0.0155(8) 0.0122(9) 0.0152(9) 0.0022(7) 0.0056(7) 0.0037(7)
C23 0.0164(8) 0.0138(9) 0.0160(9) 0.0035(7) 0.0031(7) 0.0041(7)
C24 0.0158(8) 0.0170(9) 0.0211(10) 0.0021(8) 0.0050(8) 0.0062(7)
C25 0.0154(8) 0.0167(9) 0.0170(9) 0.0005(8) 0.0066(7) 0.0026(7)
C26 0.0169(8) 0.0143(9) 0.0137(9) 0.0020(7) 0.0047(7) 0.0033(7)
C27 0.0197(9) 0.0239(11) 0.0237(10) 0.0093(9) 0.0058(8) 0.0085(8)
C28 0.0186(9) 0.0285(11) 0.0252(11) 0.0049(9) 0.0103(8) 0.0068(8)
C29 0.0180(8) 0.0182(9) 0.0174(9) 0.0044(8) 0.0076(7) 0.0059(8)
C30 0.0151(8) 0.0135(9) 0.0178(9) 0.0045(7) 0.0067(7) 0.0030(7)
C31 0.0196(9) 0.0229(10) 0.0173(9) 0.0068(8) 0.0069(8) 0.0058(8)
C32 0.0240(10) 0.0260(11) 0.0215(10) 0.0071(9) 0.0143(8) 0.0066(8)
C33 0.0209(9) 0.0346(12) 0.0309(11) 0.0116(10) 0.0158(9) 0.0131(9)
C34 0.0191(9) 0.0338(12) 0.0245(11) 0.0121(9) 0.0094(8) 0.0139(9)
C35 0.0221(9) 0.0257(11) 0.0214(10) 0.0128(9) 0.0094(8) 0.0117(8)
C36 0.0363(12) 0.0288(12) 0.0326(12) 0.0125(10) 0.0221(10) 0.0101(10)
C37 0.0495(14) 0.0247(12) 0.0370(13) 0.0140(10) 0.0248(11) 0.0211(11)
C38 0.0174(9) 0.0235(10) 0.0184(10) 0.0025(8) 0.0058(8) 0.0069(8)
C39 0.0193(9) 0.0347(12) 0.0192(10) 0.0068(9) 0.0054(8) 0.0072(9)
C40 0.0227(10) 0.0215(11) 0.0295(12) 0.0022(9) 0.0004(9) 0.0039(9)
C41 0.0118(8) 0.0150(9) 0.0180(9) 0.0047(8) 0.0030(7) 0.0019(7)
C42 0.0181(8) 0.0145(9) 0.0243(10) 0.0080(8) 0.0099(8) 0.0048(7)
C43 0.0229(9) 0.0159(10) 0.0300(11) 0.0067(9) 0.0113(9) 0.0064(8)
C44 0.0226(9) 0.0162(10) 0.0363(12) 0.0105(9) 0.0095(9) 0.0084(8)
C45 0.0207(9) 0.0155(10) 0.0211(10) 0.0066(8) 0.0011(8) 0.0020(8)
C46 0.0168(8) 0.0163(9) 0.0153(9) 0.0036(8) 0.0021(7) 0.0006(7)
C47 0.0447(13) 0.0215(11) 0.0581(17) 0.0186(11) 0.0361(13) 0.0190(10)
C48 0.0315(11) 0.0193(11) 0.0267(12) 0.0090(9) 0.0012(9) 0.0015(9)
C49 0.0156(8) 0.0158(9) 0.0158(9) 0.0069(8) 0.0061(7) 0.0049(7)
C50 0.0180(8) 0.0163(9) 0.0144(9) 0.0050(7) 0.0069(7) 0.0069(7)
C51 0.0151(8) 0.0197(10) 0.0168(9) 0.0074(8) 0.0065(7) 0.0055(7)
C52 0.0196(9) 0.0170(10) 0.0203(10) 0.0042(8) 0.0078(8) 0.0019(8)
C54 0.0163(8) 0.0183(10) 0.0250(10) 0.0060(8) 0.0115(8) 0.0049(8)
C55 0.0161(8) 0.0256(11) 0.0186(10) 0.0063(8) 0.0068(8) 0.0051(8)
C53 0.0240(9) 0.0177(10) 0.0274(11) 0.0020(8) 0.0142(8) 0.0052(8)
C56 0.0363(12) 0.0234(11) 0.0546(15) -0.0092(11) 0.0288(11) -0.0002(9)
F22 0.0348(11) 0.0315(11) 0.0887(19) -0.0283(12) 0.0424(12) -0.0057(9)
F23 0.127(3) 0.0196(11) 0.089(2) 0.0174(14) 0.082(2) 0.0281(15)
F24 0.0861(19) 0.0665(16) 0.0427(13) -0.0278(12) 0.0079(13) 0.0282(14)
F22' 0.093(4) 0.031(3) 0.065(4) -0.005(3) 0.056(3) -0.001(4)
F23' 0.066(4) 0.038(4) 0.081(5) -0.025(4) 0.043(4) -0.007(3)
F24' 0.067(2) 0.054(2) 0.066(3) 0.0060(17) 0.0160(17) 0.0404(18)
B1 0.0150(9) 0.0149(10) 0.0151(10) 0.0054(8) 0.0062(8) 0.0057(8)
B2 0.0155(9) 0.0183(11) 0.0161(10) 0.0066(9) 0.0068(8) 0.0061(8)
F1 0.0598(9) 0.0551(9) 0.0809(11) 0.0543(9) 0.0501(9) 0.0457(8)
F2 0.0692(10) 0.0401(8) 0.0437(8) 0.0306(7) 0.0408(8) 0.0321(8)
F3 0.0911(13) 0.0143(7) 0.0469(10) 0.0121(7) -0.0287(9) -0.0052(8)
F4 0.0163(6) 0.0739(11) 0.0629(10) 0.0423(9) 0.0075(6) 0.0135(7)
F5 0.0531(9) 0.0267(7) 0.0250(7) -0.0038(6) -0.0132(6) 0.0143(7)
F6 0.0308(6) 0.0204(6) 0.0287(7) 0.0104(5) -0.0048(5) 0.0078(5)
F7 0.0507(8) 0.0468(8) 0.0189(6) 0.0143(6) 0.0131(6) 0.0268(7)
F8 0.0242(6) 0.0602(9) 0.0376(8) 0.0287(7) 0.0092(6) 0.0228(6)
F9 0.0383(7) 0.0297(7) 0.0419(8) 0.0226(6) 0.0069(6) 0.0056(6)
F10 0.0313(7) 0.0774(11) 0.0474(9) 0.0290(8) 0.0263(7) 0.0330(7)
F11 0.0373(8) 0.0718(11) 0.0306(8) -0.0169(8) 0.0217(7) -0.0059(8)
F12 0.0533(9) 0.0524(9) 0.0665(11) 0.0364(8) 0.0458(8) 0.0263(8)
F13 0.0615(10) 0.0557(10) 0.0347(8) 0.0063(7) 0.0300(8) 0.0217(8)
F14 0.0418(8) 0.0427(9) 0.0709(11) 0.0261(8) 0.0401(8) 0.0189(7)
F15 0.1246(16) 0.0405(9) 0.1100(15) 0.0443(10) 0.0975(14) 0.0577(10)
F16 0.0612(9) 0.0326(8) 0.0535(9) 0.0280(7) 0.0190(8) 0.0247(7)
F17 0.0661(10) 0.0319(8) 0.0267(8) 0.0144(7) -0.0124(7) -0.0079(7)
F18 0.0458(8) 0.0404(8) 0.0494(9) 0.0302(7) 0.0234(7) 0.0119(7)
F19 0.0140(6) 0.0679(10) 0.0386(8) -0.0152(7) 0.0042(6) 0.0035(6)
F20 0.0352(7) 0.0677(10) 0.0466(8) 0.0398(8) 0.0302(7) 0.0273(7)
F21 0.0363(7) 0.0376(8) 0.0687(10) 0.0238(7) 0.0345(7) 0.0234(6)
P1 0.0163(2) 0.0140(2) 0.0185(2) 0.00564(19) 0.00731(19) 0.00629(19)
P2 0.0151(2) 0.0179(2) 0.0154(2) 0.00563(19) 0.00659(18) 0.00685(19)

loop_
_atom_type_symbol
_atom_type_description
_atom_type_scat_dispersion_real
_atom_type_scat_dispersion_imag
_atom_type_scat_source
C C 0.0033 0.0016 'International Tables Vol C Tables 4.2.6.8 and 6.1.1.4'
H H 0.0000 0.0000 'International Tables Vol C Tables 4.2.6.8 and 6.1.1.4'
B B 0.0013 0.0007 'International Tables Vol C Tables 4.2.6.8 and 6.1.1.4'
F F 0.0171 0.0103 'International Tables Vol C Tables 4.2.6.8 and 6.1.1.4'
P P 0.1023 0.0942 'International Tables Vol C Tables 4.2.6.8 and 6.1.1.4'

loop_
_geom_angle_atom_site_label_1
_geom_angle_atom_site_label_2
_geom_angle_atom_site_label_3
_geom_angle
C6 C1 C2 123.78(19)
C6 C1 P1 138.68(17)
C2 C1 P1 97.53(13)
C3 C2 C1 117.69(17)
C3 C2 B1 137.31(17)
C1 C2 B1 104.97(16)
C4 C3 C2 119.5(2)
C4 C3 H3 120.3
C2 C3 H3 120.3
C3 C4 C5 121.5(2)
C3 C4 H4 119.3
C5 C4 H4 119.3
C6 C5 C4 120.56(19)
C6 C5 H5 119.7
C4 C5 H5 119.7
C5 C6 C1 117.0(2)
C5 C6 H6 121.5
C1 C6 H6 121.5
C9 C7 C8 109.61(17)
C9 C7 P1 111.87(14)
C8 C7 P1 110.75(14)
C9 C7 H7 108.2
C8 C7 H7 108.2
P1 C7 H7 108.2
C7 C8 H8A 109.5
C7 C8 H8B 109.5
H8A C8 H8B 109.5
C7 C8 H8C 109.5
H8A C8 H8C 109.5
H8B C8 H8C 109.5
C7 C9 H9A 109.5
C7 C9 H9B 109.5
H9A C9 H9B 109.5
C7 C9 H9C 109.5
H9A C9 H9C 109.5
H9B C9 H9C 109.5
C11 C10 C12 111.27(17)
C11 C10 P1 110.40(14)
C12 C10 P1 111.38(14)
C11 C10 H10 107.9
C12 C10 H10 107.9
P1 C10 H10 107.9
C10 C11 H11A 109.5
C10 C11 H11B 109.5
H11A C11 H11B 109.5
C10 C11 H11C 109.5
H11A C11 H11C 109.5
H11B C11 H11C 109.5
C10 C12 H12A 109.5
C10 C12 H12B 109.5
H12A C12 H12B 109.5
C10 C12 H12C 109.5
H12A C12 H12C 109.5
H12B C12 H12C 109.5
C18 C13 C14 116.28(16)
C18 C13 B1 121.20(16)
C14 C13 B1 122.48(16)
C15 C14 C13 121.81(17)
C15 C14 H14 119.1
C13 C14 H14 119.1
C16 C15 C14 120.75(17)
C16 C15 C19 119.73(17)
C14 C15 C19 119.51(16)
C15 C16 C17 118.33(17)
C15 C16 H16 120.8
C17 C16 H16 120.8
C18 C17 C16 120.91(17)
C18 C17 C20 121.20(17)
C16 C17 C20 117.89(17)
C17 C18 C13 121.90(17)
C17 C18 H18 119.1
C13 C18 H18 119.1
F1 C19 F3 106.91(18)
F1 C19 F2 105.21(16)
F3 C19 F2 105.66(17)
F1 C19 C15 113.49(16)
F3 C19 C15 112.97(16)
F2 C19 C15 111.97(16)
F6 C20 F5 106.28(17)
F6 C20 F4 106.42(16)
F5 C20 F4 105.97(17)
F6 C20 C17 113.31(16)
F5 C20 C17 112.58(16)
F4 C20 C17 111.75(17)
C22 C21 C26 116.67(16)
C22 C21 B1 122.89(15)
C26 C21 B1 120.39(16)
C23 C22 C21 122.04(16)
C23 C22 H22 119.0
C21 C22 H22 119.0
C24 C23 C22 120.44(17)
C24 C23 C27 120.94(16)
C22 C23 C27 118.60(16)
C25 C24 C23 118.48(16)
C25 C24 H24 120.8
C23 C24 H24 120.8
C24 C25 C26 121.17(17)
C24 C25 C28 120.76(17)
C26 C25 C28 118.02(17)
C25 C26 C21 121.18(17)
C25 C26 H26 119.4
C21 C26 H26 119.4
F9 C27 F8 106.86(16)
F9 C27 F7 105.44(17)
F8 C27 F7 106.22(16)
F9 C27 C23 112.39(16)
F8 C27 C23 113.03(16)
F7 C27 C23 112.36(16)
F10 C28 F11 107.12(17)
F10 C28 F12 105.75(16)
F11 C28 F12 105.67(19)
F10 C28 C25 113.41(17)
F11 C28 C25 111.69(16)
F12 C28 C25 112.66(17)
C34 C29 C30 123.66(17)
C34 C29 P2 138.79(16)
C30 C29 P2 97.50(12)
C31 C30 C29 117.83(16)
C31 C30 B2 136.82(17)
C29 C30 B2 105.19(15)
C32 C31 C30 119.29(18)
C32 C31 H31 120.4
C30 C31 H31 120.4
C31 C32 C33 121.52(18)
C31 C32 H32 119.2
C33 C32 H32 119.2
C34 C33 C32 120.60(17)
C34 C33 H33 119.7
C32 C33 H33 119.7
C33 C34 C29 117.10(18)
C33 C34 H34 121.4
C29 C34 H34 121.4
C36 C35 C37 110.94(17)
C36 C35 P2 110.01(14)
C37 C35 P2 112.01(14)
C36 C35 H35 107.9
C37 C35 H35 107.9
P2 C35 H35 107.9
C35 C36 H36A 109.5
C35 C36 H36B 109.5
H36A C36 H36B 109.5
C35 C36 H36C 109.5
H36A C36 H36C 109.5
H36B C36 H36C 109.5
C35 C37 H37A 109.5
C35 C37 H37B 109.5
H37A C37 H37B 109.5
C35 C37 H37C 109.5
H37A C37 H37C 109.5
H37B C37 H37C 109.5
C40 C38 C39 110.03(16)
C40 C38 P2 110.67(14)
C39 C38 P2 112.71(14)
C40 C38 H38 107.7
C39 C38 H38 107.7
P2 C38 H38 107.7
C38 C39 H39A 109.5
C38 C39 H39B 109.5
H39A C39 H39B 109.5
C38 C39 H39C 109.5
H39A C39 H39C 109.5
H39B C39 H39C 109.5
C38 C40 H40A 109.5
C38 C40 H40B 109.5
H40A C40 H40B 109.5
C38 C40 H40C 109.5
H40A C40 H40C 109.5
H40B C40 H40C 109.5
C46 C41 C42 116.41(17)
C46 C41 B2 121.53(17)
C42 C41 B2 122.02(16)
C43 C42 C41 122.09(18)
C43 C42 H42 119.0
C41 C42 H42 119.0
C44 C43 C42 120.47(19)
C44 C43 C47 121.14(18)
C42 C43 C47 118.39(18)
C45 C44 C43 118.30(18)
C45 C44 H44 120.8
C43 C44 H44 120.8
C44 C45 C46 121.11(18)
C44 C45 C48 120.31(18)
C46 C45 C48 118.53(19)
C45 C46 C41 121.60(18)
C45 C46 H46 119.2
C41 C46 H46 119.2
F15 C47 F14 107.51(18)
F15 C47 F13 106.1(2)
F14 C47 F13 104.94(19)
F15 C47 C43 113.30(19)
F14 C47 C43 111.7(2)
F13 C47 C43 112.68(18)
F18 C48 F16 106.40(17)
F18 C48 F17 105.9(2)
F16 C48 F17 106.74(18)
F18 C48 C45 112.72(17)
F16 C48 C45 113.34(19)
F17 C48 C45 111.29(17)
C54 C49 C50 116.15(16)
C54 C49 B2 121.09(15)
C50 C49 B2 122.72(16)
C51 C50 C49 121.86(17)
C51 C50 H50 119.1
C49 C50 H50 119.1
C52 C51 C50 121.02(16)
C52 C51 C55 119.26(17)
C50 C51 C55 119.65(17)
C51 C52 C53 117.90(17)
C51 C52 H52 121.1
C53 C52 H52 121.1
C53 C54 C49 121.96(17)
C53 C54 H54 119.0
C49 C54 H54 119.0
F19 C55 F21 106.73(16)
F19 C55 F20 106.62(16)
F21 C55 F20 105.70(16)
F19 C55 C51 112.41(16)
F21 C55 C51 113.16(16)
F20 C55 C51 111.73(15)
C54 C53 C52 121.12(18)
C54 C53 C56 120.24(17)
C52 C53 C56 118.63(18)
F22' C56 F23' 105.8(8)
F23 C56 F22 114.3(3)
F23 C56 F24 102.5(3)
F22 C56 F24 100.5(3)
F22' C56 C53 123.3(5)
F23' C56 C53 119.7(6)
F23 C56 C53 114.4(2)
F22 C56 C53 113.8(2)
F24 C56 C53 109.5(2)
F22' C56 F24' 104.6(8)
F23' C56 F24' 93.8(8)
C53 C56 F24' 104.1(3)
C21 B1 C13 111.86(15)
C21 B1 C2 118.02(15)
C13 B1 C2 115.92(15)
C21 B1 P1 111.34(12)
C13 B1 P1 115.82(12)
C2 B1 P1 80.42(11)
C41 B2 C49 111.67(14)
C41 B2 C30 119.27(15)
C49 B2 C30 115.52(15)
C41 B2 P2 110.87(13)
C49 B2 P2 115.73(13)
C30 B2 P2 80.31(10)
C1 P1 C10 111.88(9)
C1 P1 C7 110.56(9)
C10 P1 C7 107.82(9)
C1 P1 B1 77.06(8)
C10 P1 B1 123.01(9)
C7 P1 B1 121.53(8)
C29 P2 C35 112.00(9)
C29 P2 C38 112.05(9)
C35 P2 C38 107.12(9)
C29 P2 B2 76.98(8)
C35 P2 B2 123.93(9)
C38 P2 B2 120.52(9)

loop_
_geom_bond_atom_site_label_1
_geom_bond_atom_site_label_2
_geom_bond_distance
C1 C6 1.392(3)
C1 C2 1.405(3)
C1 P1 1.7909(19)
C2 C3 1.393(3)
C2 B1 1.636(3)
C3 C4 1.389(3)
C3 H3 0.9500
C4 C5 1.398(3)
C4 H4 0.9500
C5 C6 1.385(3)
C5 H5 0.9500
C6 H6 0.9500
C7 C9 1.531(3)
C7 C8 1.536(3)
C7 P1 1.841(2)
C7 H7 1.0000
C8 H8A 0.9800
C8 H8B 0.9800
C8 H8C 0.9800
C9 H9A 0.9800
C9 H9B 0.9800
C9 H9C 0.9800
C10 C11 1.523(3)
C10 C12 1.527(3)
C10 P1 1.8391(19)
C10 H10 1.0000
C11 H11A 0.9800
C11 H11B 0.9800
C11 H11C 0.9800
C12 H12A 0.9800
C12 H12B 0.9800
C12 H12C 0.9800
C13 C18 1.401(2)
C13 C14 1.401(2)
C13 B1 1.615(3)
C14 C15 1.392(3)
C14 H14 0.9500
C15 C16 1.384(3)
C15 C19 1.496(3)
C16 C17 1.388(3)
C16 H16 0.9500
C17 C18 1.385(3)
C17 C20 1.496(3)
C18 H18 0.9500
C19 F1 1.321(2)
C19 F3 1.325(2)
C19 F2 1.333(2)
C20 F6 1.335(2)
C20 F5 1.338(2)
C20 F4 1.339(2)
C21 C22 1.397(3)
C21 C26 1.400(2)
C21 B1 1.612(2)
C22 C23 1.392(2)
C22 H22 0.9500
C23 C24 1.384(3)
C23 C27 1.494(3)
C24 C25 1.382(3)
C24 H24 0.9500
C25 C26 1.394(2)
C25 C28 1.495(3)
C26 H26 0.9500
C27 F9 1.336(2)
C27 F8 1.339(2)
C27 F7 1.341(2)
C28 F10 1.330(2)
C28 F11 1.331(2)
C28 F12 1.334(3)
C29 C34 1.393(2)
C29 C30 1.404(3)
C29 P2 1.7907(18)
C30 C31 1.398(3)
C30 B2 1.633(3)
C31 C32 1.392(3)
C31 H31 0.9500
C32 C33 1.395(3)
C32 H32 0.9500
C33 C34 1.390(3)
C33 H33 0.9500
C34 H34 0.9500
C35 C36 1.529(3)
C35 C37 1.530(3)
C35 P2 1.837(2)
C35 H35 1.0000
C36 H36A 0.9800
C36 H36B 0.9800
C36 H36C 0.9800
C37 H37A 0.9800
C37 H37B 0.9800
C37 H37C 0.9800
C38 C40 1.530(3)
C38 C39 1.533(3)
C38 P2 1.846(2)
C38 H38 1.0000
C39 H39A 0.9800
C39 H39B 0.9800
C39 H39C 0.9800
C40 H40A 0.9800
C40 H40B 0.9800
C40 H40C 0.9800
C41 C46 1.396(3)
C41 C42 1.402(3)
C41 B2 1.612(3)
C42 C43 1.391(3)
C42 H42 0.9500
C43 C44 1.387(3)
C43 C47 1.499(3)
C44 C45 1.387(3)
C44 H44 0.9500
C45 C46 1.391(3)
C45 C48 1.493(3)
C46 H46 0.9500
C47 F15 1.327(2)
C47 F14 1.343(3)
C47 F13 1.344(3)
C48 F18 1.333(3)
C48 F16 1.336(3)
C48 F17 1.340(3)
C49 C54 1.400(3)
C49 C50 1.401(2)
C49 B2 1.616(3)
C50 C51 1.390(3)
C50 H50 0.9500
C51 C52 1.385(3)
C51 C55 1.500(2)
C52 C53 1.388(3)
C52 H52 0.9500
C54 C53 1.385(3)
C54 H54 0.9500
C55 F19 1.329(2)
C55 F21 1.330(2)
C55 F20 1.333(2)
C53 C56 1.493(3)
C56 F22' 1.149(8)
C56 F23' 1.245(10)
C56 F23 1.273(4)
C56 F22 1.300(3)
C56 F24 1.424(4)
C56 F24' 1.544(7)
B1 P1 2.072(2)
B2 P2 2.076(2)
